data_4335601
loop_
_publ_author_name
'Xiao-Ming Jiang'
'Guan-E Wang'
'Zhi-Fa Liu'
'Ming-Jian Zhang'
'Guo-Cong Guo'

_publ_section_title
;
 Large Mid-IR Second-Order Nonlinear-Optical Effects Designed by the
 Supramolecular Assembly of Different Bond Types without IR Absorption
;
_journal_name_full 'Inorganic Chemistry'
_journal_page_first 8865
_journal_page_last 8871
_journal_paper_doi 10.1021/ic401056t
_journal_volume 52
_journal_year 2013
_chemical_formula_moiety 'Cl24 Hg23 P12 Zn6'
_chemical_formula_sum 'Cl24 Hg23 P12 Zn6'
_chemical_formula_weight 6228.23
_space_group_IT_number 189
_symmetry_cell_setting hexagonal
_symmetry_space_group_name_Hall 'P -6 -2'
_symmetry_space_group_name_H-M 'P -6 2 m'
_atom_sites_solution_primary direct
_atom_sites_solution_secondary difmap
_audit_creation_method SHELXL-97
_cell_angle_alpha 90.00
_cell_angle_beta 90.00
_cell_angle_gamma 120.00
_cell_formula_units_Z 1
_cell_length_a 12.9774(7)
_cell_length_b 12.9774(7)
_cell_length_c 11.7490(11)
_cell_measurement_reflns_used 3237
_cell_measurement_temperature 293(2)
_cell_measurement_theta_max 27.4719
_cell_measurement_theta_min 2.5078
_cell_volume 1713.6(2)
_computing_cell_refinement 'CrystalClear (Rigaku Corp.,2007)'
_computing_data_collection 'CrystalClear (Rigaku Corp.,2007)'
_computing_data_reduction 'CrystalClear (Rigaku Corp.,2007)'
_computing_molecular_graphics 'DIAMOND (Brandenburg, 1999)'
_computing_publication_material 'Siemens SHELXTL^TM^ 5'
_computing_structure_refinement 'SHELXL-97 (Sheldrick, 1997)'
_computing_structure_solution 'SHELXS-97 (Sheldrick, 1990)'
_diffrn_ambient_temperature 293(2)
_diffrn_detector_area_resol_mean 13.6612
_diffrn_measured_fraction_theta_full 0.994
_diffrn_measured_fraction_theta_max 0.994
_diffrn_measurement_device_type 'Rigaku SATURN70'
_diffrn_measurement_method CCD_Profile_fitting
_diffrn_radiation_monochromator graphite
_diffrn_radiation_source 'fine-focus sealed tube'
_diffrn_radiation_type MoK\a
_diffrn_radiation_wavelength 0.71073
_diffrn_reflns_av_R_equivalents 0.0815
_diffrn_reflns_av_sigmaI/netI 0.0659
_diffrn_reflns_limit_h_max 16
_diffrn_reflns_limit_h_min -16
_diffrn_reflns_limit_k_max 16
_diffrn_reflns_limit_k_min -16
_diffrn_reflns_limit_l_max 15
_diffrn_reflns_limit_l_min -15
_diffrn_reflns_number 14700
_diffrn_reflns_theta_full 27.41
_diffrn_reflns_theta_max 27.41
_diffrn_reflns_theta_min 3.14
_exptl_absorpt_coefficient_mu 54.561
_exptl_absorpt_correction_T_max 1.0000
_exptl_absorpt_correction_T_min 0.5095
_exptl_absorpt_correction_type multi-scan
_exptl_crystal_colour Yellow
_exptl_crystal_density_diffrn 6.035
_exptl_crystal_description Prism
_exptl_crystal_F_000 2608
_exptl_crystal_size_max 0.2
_exptl_crystal_size_mid 0.2
_exptl_crystal_size_min 0.1
_refine_diff_density_max 3.707
_refine_diff_density_min -2.402
_refine_diff_density_rms 0.423
_refine_ls_abs_structure_details 'Flack H D (1983), Acta Cryst. A39, 876-881'
_refine_ls_abs_structure_Flack 0.0(3)
_refine_ls_extinction_coef 0.00019(5)
_refine_ls_extinction_expression Fc^*^=kFc[1+0.001xFc^2^\l^3^/sin(2\q)]^-1/4^
_refine_ls_extinction_method SHELXL
_refine_ls_goodness_of_fit_ref 0.999
_refine_ls_matrix_type full
_refine_ls_number_parameters 74
_refine_ls_number_reflns 1470
_refine_ls_number_restraints 12
_refine_ls_restrained_S_all 1.010
_refine_ls_R_factor_all 0.0665
_refine_ls_R_factor_gt 0.0473
_refine_ls_shift/su_max 0.000
_refine_ls_shift/su_mean 0.000
_refine_ls_structure_factor_coef Fsqd
_refine_ls_weighting_details 'calc w=1/[\s^2^(Fo^2^)+(0.0585P)^2^+0.0000P] where P=(Fo^2^+2Fc^2^)/3'
_refine_ls_weighting_scheme calc
_refine_ls_wR_factor_gt 0.1129
_refine_ls_wR_factor_ref 0.1193
_reflns_number_gt 1039
_reflns_number_total 1470
_reflns_threshold_expression >2sigma(I)
_cod_data_source_file ic401056t_si_001_2.cif
_cod_data_source_block (Hg23P12)(ZnCl4)6
_cod_database_code 4335601

loop_
_symmetry_equiv_pos_as_xyz
'x, y, z'
'-y, x-y, z'
'-x+y, -x, z'
'x, y, -z'
'-y, x-y, -z'
'-x+y, -x, -z'
'y, x, -z'
'x-y, -y, -z'
'-x, -x+y, -z'
'y, x, z'
'x-y, -y, z'
'-x, -x+y, z'

loop_
_atom_site_label
_atom_site_type_symbol
_atom_site_fract_x
_atom_site_fract_y
_atom_site_fract_z
_atom_site_U_iso_or_equiv
_atom_site_adp_type
_atom_site_occupancy
_atom_site_symmetry_multiplicity
_atom_site_calc_flag
_atom_site_refinement_flags
Hg1 Hg 0.16719(11) 0.16719(11) 0.82586(12) 0.0530(4) Uani 1 2 d S
Hg2 Hg 0.3333 0.6667 1.0000 0.0360(5) Uani 1 6 d S
Hg3 Hg 0.31672(11) 0.48693(10) 0.73624(9) 0.0562(4) Uani 1 1 d .
Hg4 Hg 0.25777(14) 0.25777(14) 0.5000 0.0367(4) Uani 1 4 d S
Zn1 Zn 0.3450(5) 0.0000 0.0498(5) 0.0341(15) Uani 0.50 2 d SP
Zn2 Zn 0.3390(6) 0.0000 0.4498(5) 0.0349(15) Uani 0.50 2 d SP
P1 P 0.0000 0.0000 0.9090(12) 0.036(3) Uani 1 6 d S
P2 P 0.3333 0.6667 0.7999(8) 0.032(2) Uani 1 3 d S
P3 P 0.3001(7) 0.3001(7) 0.6957(7) 0.0348(19) Uani 1 2 d S
Cl1 Cl 0.3249(11) -0.1756(8) 0.5000 0.067(3) Uani 1 2 d S
Cl2 Cl 0.5130(13) 0.0000 0.0000 0.107(7) Uani 1 4 d S
Cl3 Cl 0.3466(7) 0.1716(7) 0.0000 0.0357(17) Uani 1 2 d S
Cl4 Cl 0.1678(10) 0.0000 0.5000 0.065(4) Uani 1 4 d SU
Cl5 Cl 0.3481(11) 0.0000 0.2478(10) 0.085(2) Uani 1 2 d SU

loop_
_atom_site_aniso_label
_atom_site_aniso_U_11
_atom_site_aniso_U_22
_atom_site_aniso_U_33
_atom_site_aniso_U_23
_atom_site_aniso_U_13
_atom_site_aniso_U_12
Hg1 0.0520(6) 0.0520(6) 0.0426(8) 0.0067(6) 0.0067(6) 0.0168(7)
Hg2 0.0436(8) 0.0436(8) 0.0209(9) 0.000 0.000 0.0218(4)
Hg3 0.0778(8) 0.0498(6) 0.0502(6) -0.0168(5) -0.0046(6) 0.0389(7)
Hg4 0.0441(8) 0.0441(8) 0.0254(7) 0.000 0.000 0.0248(9)
Zn1 0.033(3) 0.027(4) 0.041(3) 0.000 -0.005(3) 0.0133(18)
Zn2 0.037(3) 0.016(3) 0.045(3) 0.000 -0.004(3) 0.0079(16)
P1 0.036(5) 0.036(5) 0.038(7) 0.000 0.000 0.018(2)
P2 0.039(3) 0.039(3) 0.018(4) 0.000 0.000 0.0197(17)
P3 0.037(3) 0.037(3) 0.030(4) -0.006(3) -0.006(3) 0.019(4)
Cl1 0.114(10) 0.045(6) 0.068(6) 0.000 0.000 0.061(7)
Cl2 0.054(7) 0.099(15) 0.18(2) 0.000 0.000 0.049(7)
Cl3 0.036(4) 0.033(4) 0.036(4) 0.000 0.000 0.016(4)
Cl4 0.041(5) 0.035(6) 0.116(9) 0.000 0.000 0.017(3)
Cl5 0.086(2) 0.084(2) 0.084(2) 0.000 -0.0003(10) 0.0422(10)

loop_
_atom_type_symbol
_atom_type_description
_atom_type_scat_dispersion_real
_atom_type_scat_dispersion_imag
_atom_type_scat_source
P P 0.1023 0.0942 'International Tables Vol C Tables 4.2.6.8 and 6.1.1.4'
Cl Cl 0.1484 0.1585 'International Tables Vol C Tables 4.2.6.8 and 6.1.1.4'
Zn Zn 0.2839 1.4301 'International Tables Vol C Tables 4.2.6.8 and 6.1.1.4'
Hg Hg -2.3894 9.2266 'International Tables Vol C Tables 4.2.6.8 and 6.1.1.4'

loop_
_geom_angle_atom_site_label_1
_geom_angle_atom_site_label_2
_geom_angle_atom_site_label_3
_geom_angle
_geom_angle_site_symmetry_1
_geom_angle_site_symmetry_3
P3 Hg1 P1 162.7(4) . .
P2 Hg2 P2 180.000(2) . 4_557
P2 Hg3 P3 173.0(3) . .
P3 Hg4 P3 153.2(4) . 4_556
P3 Hg4 Cl4 100.26(17) . 2
P3 Hg4 Cl4 100.26(17) 4_556 2
P3 Hg4 Cl4 100.26(17) . .
P3 Hg4 Cl4 100.26(17) 4_556 .
Cl4 Hg4 Cl4 79.8(5) 2 .
Zn1 Zn1 Cl2 74.99(19) 4 .
Zn1 Zn1 Cl3 75.22(16) 4 8
Cl2 Zn1 Cl3 113.2(3) . 8
Zn1 Zn1 Cl3 75.22(16) 4 .
Cl2 Zn1 Cl3 113.2(3) . .
Cl3 Zn1 Cl3 114.5(4) 8 .
Zn1 Zn1 Cl5 179.0(4) 4 .
Cl2 Zn1 Cl5 104.0(4) . .
Cl3 Zn1 Cl5 105.3(3) 8 .
Cl3 Zn1 Cl5 105.3(3) . .
Zn2 Zn2 Cl1 74.96(16) 4_556 8_556
Zn2 Zn2 Cl1 74.96(16) 4_556 .
Cl1 Zn2 Cl1 120.7(7) 8_556 .
Zn2 Zn2 Cl4 75.14(17) 4_556 .
Cl1 Zn2 Cl4 109.9(4) 8_556 .
Cl1 Zn2 Cl4 109.9(4) . .
Zn2 Zn2 Cl5 177.2(4) 4_556 .
Cl1 Zn2 Cl5 103.8(2) 8_556 .
Cl1 Zn2 Cl5 103.8(2) . .
Cl4 Zn2 Cl5 107.7(4) . .
P1 P1 Hg1 114.2(3) 4_557 .
P1 P1 Hg1 114.2(3) 4_557 2
Hg1 P1 Hg1 104.3(4) . 2
P1 P1 Hg1 114.2(3) 4_557 3
Hg1 P1 Hg1 104.3(4) . 3
Hg1 P1 Hg1 104.3(4) 2 3
Hg2 P2 Hg3 108.5(2) . 3_565
Hg2 P2 Hg3 108.5(2) . 2_665
Hg3 P2 Hg3 110.4(2) 3_565 2_665
Hg2 P2 Hg3 108.5(2) . .
Hg3 P2 Hg3 110.4(2) 3_565 .
Hg3 P2 Hg3 110.4(2) 2_665 .
Hg1 P3 Hg4 118.1(4) . .
Hg1 P3 Hg3 106.5(2) . 10
Hg4 P3 Hg3 108.9(2) . 10
Hg1 P3 Hg3 106.5(2) . .
Hg4 P3 Hg3 108.9(2) . .
Hg3 P3 Hg3 107.5(3) 10 .
Zn2 Cl1 Zn2 30.1(3) 4_556 .
Zn1 Cl2 Zn1 30.0(4) 4 .
Zn1 Cl3 Zn1 29.6(3) 4 .
Zn2 Cl4 Zn2 29.7(3) 4_556 .
Zn2 Cl4 Hg4 99.6(2) 4_556 3
Zn2 Cl4 Hg4 99.6(2) . 3
Zn2 Cl4 Hg4 99.6(2) 4_556 .
Zn2 Cl4 Hg4 99.6(2) . .
Hg4 Cl4 Hg4 160.2(5) 3 .
Zn1 Cl5 Zn2 176.2(7) . .

loop_
_geom_bond_atom_site_label_1
_geom_bond_atom_site_label_2
_geom_bond_distance
_geom_bond_site_symmetry_2
Hg1 P3 2.304(9) .
Hg1 P1 2.379(6) .
Hg2 P2 2.350(9) .
Hg2 P2 2.350(9) 4_557
Hg3 P2 2.355(3) .
Hg3 P3 2.373(5) .
Hg4 P3 2.364(8) .
Hg4 P3 2.364(8) 4_556
Hg4 Cl4 2.941(3) 2
Hg4 Cl4 2.941(3) .
Zn1 Zn1 1.170(12) 4
Zn1 Cl2 2.257(18) .
Zn1 Cl3 2.293(9) 8
Zn1 Cl3 2.293(9) .
Zn1 Cl5 2.327(13) .
Zn2 Zn2 1.179(12) 4_556
Zn2 Cl1 2.271(8) 8_556
Zn2 Cl1 2.271(8) .
Zn2 Cl4 2.297(14) .
Zn2 Cl5 2.377(13) .
P1 P1 2.14(3) 4_557
P1 Hg1 2.379(6) 2
P1 Hg1 2.379(6) 3
P2 Hg3 2.355(3) 3_565
P2 Hg3 2.355(3) 2_665
P3 Hg3 2.373(5) 10
Cl1 Zn2 2.271(8) 4_556
Cl2 Zn1 2.257(18) 4
Cl3 Zn1 2.293(9) 4
Cl4 Zn2 2.297(14) 4_556
Cl4 Hg4 2.941(3) 3
